data_1546164
loop_
_publ_author_name
'Liu, Yun-Ting'
'Chen, Ji-Qiang'
'Li, Lin-Ping'
'Shao, Xin-Yang'
'Xie, Jian-Hua'
'Zhou, Qi-Lin'

_publ_section_title
;
 Asymmetric Hydrogenation of Tetrasubstituted Cyclic Enones to Chiral
 Cycloalkanols with Three Contiguous Stereocenters.
;
_journal_issue 12
_journal_name_full 'Organic letters'
_journal_page_first 3231
_journal_page_last 3234
_journal_paper_doi 10.1021/acs.orglett.7b01343
_journal_volume 19
_journal_year 2017
_chemical_absolute_configuration rmad
_chemical_formula_moiety 'C17 H24 O3'
_chemical_formula_sum 'C17 H24 O3'
_chemical_formula_weight 276.36
_space_group_crystal_system monoclinic
_space_group_IT_number 4
_space_group_name_Hall 'P 2yb'
_space_group_name_H-M_alt 'P 1 21 1'
_symmetry_space_group_name_Hall 'P 2yb'
_symmetry_space_group_name_H-M 'P 1 21 1'
_atom_sites_solution_hydrogens mixed
_atom_sites_solution_primary direct
_atom_sites_solution_secondary difmap
_audit_creation_method SHELXL-2014/7
_cell_angle_alpha 90
_cell_angle_beta 100.686(4)
_cell_angle_gamma 90
_cell_formula_units_Z 2
_cell_length_a 10.927(2)
_cell_length_b 5.4369(14)
_cell_length_c 13.378(2)
_cell_measurement_reflns_used 873
_cell_measurement_temperature 173(2)
_cell_measurement_theta_max 78.90
_cell_measurement_theta_min 30.20
_cell_volume 781.0(3)
_computing_cell_refinement 'CrystalClear-SM Expert 2.1 b29'
_computing_data_collection 'CrystalClear-SM Expert 2.1 b29 (Rigaku, 2013)'
_computing_data_reduction 'CrystalClear-SM Expert 2.1 b29'
_computing_molecular_graphics 'CrystalStructure 4.1'
_computing_publication_material 'CrystalStructure 4.1 (Rigaku, 2014)'
_computing_structure_refinement 'SHELXL-2014/7 (Sheldrick, 2014)'
_computing_structure_solution 'SIR2011 (Burla, et al., 2012)'
_diffrn_ambient_temperature 173(2)
_diffrn_detector_area_resol_mean 5.814
_diffrn_measured_fraction_theta_full 0.980
_diffrn_measured_fraction_theta_max 0.966
_diffrn_measurement_device_type 'Rigaku XtaLAB P200'
_diffrn_measurement_method \w
_diffrn_radiation_type CuK\a
_diffrn_radiation_wavelength 1.54187
_diffrn_reflns_av_R_equivalents 0.0256
_diffrn_reflns_av_unetI/netI 0.0215
_diffrn_reflns_Laue_measured_fraction_full 0.980
_diffrn_reflns_Laue_measured_fraction_max 0.966
_diffrn_reflns_limit_h_max 13
_diffrn_reflns_limit_h_min -13
_diffrn_reflns_limit_k_max 6
_diffrn_reflns_limit_k_min -4
_diffrn_reflns_limit_l_max 16
_diffrn_reflns_limit_l_min -17
_diffrn_reflns_number 10682
_diffrn_reflns_point_group_measured_fraction_full 0.836
_diffrn_reflns_point_group_measured_fraction_max 0.808
_diffrn_reflns_theta_full 67.687
_diffrn_reflns_theta_max 80.458
_diffrn_reflns_theta_min 3.362
_exptl_absorpt_coefficient_mu 0.629
_exptl_absorpt_correction_T_max 0.939
_exptl_absorpt_correction_T_min 0.780
_exptl_absorpt_correction_type multi-scan
_exptl_absorpt_process_details 'REQAB (Rigaku, 1998)'
_exptl_crystal_colour colorless
_exptl_crystal_density_diffrn 1.175
_exptl_crystal_density_method 'not measured'
_exptl_crystal_description prism
_exptl_crystal_F_000 300
_exptl_crystal_size_max 0.220
_exptl_crystal_size_mid 0.200
_exptl_crystal_size_min 0.100
_refine_diff_density_max 0.118
_refine_diff_density_min -0.136
_refine_diff_density_rms 0.029
_refine_ls_abs_structure_details
; 
 Flack x determined using 850 quotients [(I+)-(I-)]/[(I+)+(I-)] 
 (Parsons, Flack and Wagner, Acta Cryst. B69 (2013) 249-259). 
;
_refine_ls_abs_structure_Flack -0.11(8)
_refine_ls_extinction_coef 0.0120(18)
_refine_ls_extinction_expression Fc^*^=kFc[1+0.001xFc^2^\l^3^/sin(2\q)]^-1/4^
_refine_ls_extinction_method 'SHELXL-2014/7 (Sheldrick 2014'
_refine_ls_goodness_of_fit_ref 1.081
_refine_ls_hydrogen_treatment mixed
_refine_ls_matrix_type full
_refine_ls_number_parameters 187
_refine_ls_number_reflns 2745
_refine_ls_number_restraints 1
_refine_ls_restrained_S_all 1.080
_refine_ls_R_factor_all 0.0325
_refine_ls_R_factor_gt 0.0304
_refine_ls_shift/su_max 0.000
_refine_ls_shift/su_mean 0.000
_refine_ls_structure_factor_coef Fsqd
_refine_ls_weighting_details 'w=1/[\s^2^(Fo^2^)+(0.0546P)^2^+0.0546P] where P=(Fo^2^+2Fc^2^)/3'
_refine_ls_weighting_scheme calc
_refine_ls_wR_factor_gt 0.0861
_refine_ls_wR_factor_ref 0.0909
_reflns_Friedel_coverage 0.511
_reflns_Friedel_fraction_full 0.655
_reflns_Friedel_fraction_max 0.613
_reflns_number_gt 2579
_reflns_number_total 2745
_reflns_threshold_expression 'I > 2\s(I)'
_cod_data_source_file ol7b01343_si_002.cif
_cod_data_source_block shelxl
_cod_depositor_comments 'Adding full bibliography for 1546164.cif.'
_cod_database_code 1546164
_shelx_shelxl_version_number 2014/7
_shelx_space_group_comment
; 
The symmetry employed for this shelxl refinement is uniquely defined 
by the following loop, which should always be used as a source of 
symmetry information in preference to the above space-group names. 
They are only intended as comments. 
;
_shelx_estimated_absorpt_t_min 0.874
_shelx_estimated_absorpt_t_max 0.940

loop_
_space_group_symop_operation_xyz
'x, y, z'
'-x, y+1/2, -z'

loop_
_atom_site_label
_atom_site_type_symbol
_atom_site_fract_x
_atom_site_fract_y
_atom_site_fract_z
_atom_site_U_iso_or_equiv
_atom_site_adp_type
_atom_site_occupancy
_atom_site_site_symmetry_order
_atom_site_calc_flag
_atom_site_refinement_flags_posn
_atom_site_refinement_flags_adp
O1 O 0.47677(11) 0.7891(3) 0.46761(9) 0.0446(3) Uani 1 1 d . .
O2 O 0.18499(15) 1.0542(3) 0.37364(10) 0.0553(4) Uani 1 1 d . .
O3 O 0.18983(12) 0.7723(3) 0.49519(9) 0.0474(4) Uani 1 1 d . .
C1 C 0.42138(14) 0.7323(4) 0.36475(12) 0.0396(4) Uani 1 1 d . .
H1 H 0.4665 0.5885 0.3422 0.047 Uiso 1 1 calc R U
C2 C 0.28304(13) 0.6619(3) 0.35606(10) 0.0325(4) Uani 1 1 d . .
H2 H 0.2796 0.5034 0.3934 0.039 Uiso 1 1 calc R U
C3 C 0.22224(13) 0.6178(4) 0.24337(11) 0.0344(4) Uani 1 1 d . .
H3 H 0.2618 0.4675 0.2202 0.041 Uiso 1 1 calc R U
C4 C 0.24655(16) 0.8301(5) 0.17428(11) 0.0476(5) Uani 1 1 d . .
H4A H 0.2154 0.7838 0.1025 0.057 Uiso 1 1 calc R U
H4B H 0.1995 0.9766 0.1895 0.057 Uiso 1 1 calc R U
C5 C 0.38417(18) 0.8955(6) 0.18763(13) 0.0623(7) Uani 1 1 d . .
H5A H 0.3942 1.0412 0.1455 0.075 Uiso 1 1 calc R U
H5B H 0.4300 0.7569 0.1637 0.075 Uiso 1 1 calc R U
C6 C 0.43964(17) 0.9508(5) 0.29925(13) 0.0530(6) Uani 1 1 d . .
H6A H 0.5296 0.9870 0.3062 0.064 Uiso 1 1 calc R U
H6B H 0.3984 1.0972 0.3220 0.064 Uiso 1 1 calc R U
C7 C 0.21492(14) 0.8532(4) 0.40655(11) 0.0361(4) Uani 1 1 d . .
C8 C 0.1266(2) 0.9412(5) 0.55242(17) 0.0634(6) Uani 1 1 d . .
H8A H 0.0868 0.8465 0.6009 0.076 Uiso 1 1 calc R U
H8B H 0.0601 1.0276 0.5050 0.076 Uiso 1 1 calc R U
C9 C 0.2131(2) 1.1271(6) 0.60993(17) 0.0664(7) Uani 1 1 d . .
H9A H 0.1671 1.2321 0.6497 0.100 Uiso 1 1 calc R U
H9B H 0.2487 1.2287 0.5619 0.100 Uiso 1 1 calc R U
H9C H 0.2803 1.0425 0.6559 0.100 Uiso 1 1 calc R U
C10 C 0.08303(14) 0.5636(4) 0.23337(11) 0.0348(4) Uani 1 1 d . .
H10A H 0.0403 0.7159 0.2485 0.042 Uiso 1 1 calc R U
H10B H 0.0718 0.4397 0.2852 0.042 Uiso 1 1 calc R U
C11 C 0.02008(14) 0.4689(5) 0.12847(12) 0.0434(5) Uani 1 1 d . .
H11A H 0.0318 0.5903 0.0759 0.052 Uiso 1 1 calc R U
H11B H 0.0600 0.3130 0.1137 0.052 Uiso 1 1 calc R U
C12 C -0.11753(14) 0.4260(4) 0.12353(12) 0.0398(4) Uani 1 1 d . .
C13 C -0.20497(15) 0.5964(5) 0.07987(12) 0.0454(5) Uani 1 1 d . .
H13 H -0.1788 0.7398 0.0491 0.054 Uiso 1 1 calc R U
C14 C -0.33063(18) 0.5610(6) 0.08031(15) 0.0616(7) Uani 1 1 d . .
H14 H -0.3896 0.6806 0.0504 0.074 Uiso 1 1 calc R U
C15 C -0.3702(2) 0.3545(6) 0.1236(2) 0.0717(8) Uani 1 1 d . .
H15 H -0.4562 0.3302 0.1238 0.086 Uiso 1 1 calc R U
C16 C -0.2849(3) 0.1847(6) 0.1665(3) 0.0798(9) Uani 1 1 d . .
H16 H -0.3118 0.0408 0.1965 0.096 Uiso 1 1 calc R U
C17 C -0.1596(2) 0.2194(5) 0.1668(2) 0.0621(6) Uani 1 1 d . .
H17 H -0.1013 0.0991 0.1972 0.075 Uiso 1 1 calc R U
H7 H 0.488(3) 0.640(7) 0.503(3) 0.082(9) Uiso 1 1 d . .

loop_
_atom_site_aniso_label
_atom_site_aniso_U_11
_atom_site_aniso_U_22
_atom_site_aniso_U_33
_atom_site_aniso_U_23
_atom_site_aniso_U_13
_atom_site_aniso_U_12
O1 0.0447(6) 0.0474(9) 0.0341(6) 0.0008(6) -0.0122(4) -0.0007(6)
O2 0.0795(9) 0.0399(9) 0.0421(6) 0.0032(6) 0.0000(6) 0.0168(8)
O3 0.0582(7) 0.0488(9) 0.0383(6) -0.0003(6) 0.0171(5) 0.0010(6)
C1 0.0338(8) 0.0507(12) 0.0301(7) -0.0010(7) -0.0048(6) -0.0003(7)
C2 0.0343(7) 0.0348(10) 0.0260(6) 0.0031(7) -0.0012(5) 0.0010(7)
C3 0.0319(7) 0.0433(11) 0.0260(6) -0.0003(7) -0.0001(5) -0.0003(7)
C4 0.0440(8) 0.0673(15) 0.0277(6) 0.0101(9) -0.0033(6) -0.0140(9)
C5 0.0500(10) 0.101(2) 0.0345(8) 0.0113(10) 0.0027(7) -0.0272(12)
C6 0.0415(8) 0.0743(16) 0.0391(8) 0.0093(9) -0.0033(6) -0.0201(10)
C7 0.0369(7) 0.0383(11) 0.0295(6) 0.0008(7) -0.0031(5) 0.0007(7)
C8 0.0640(12) 0.0711(17) 0.0622(12) -0.0171(12) 0.0303(10) -0.0042(12)
C9 0.0825(14) 0.0710(19) 0.0490(10) -0.0174(12) 0.0210(10) -0.0069(13)
C10 0.0340(7) 0.0401(10) 0.0288(6) 0.0005(7) 0.0021(5) -0.0005(7)
C11 0.0342(8) 0.0594(13) 0.0340(7) -0.0072(8) 0.0000(6) 0.0001(8)
C12 0.0360(8) 0.0476(12) 0.0333(7) -0.0114(8) -0.0003(5) -0.0035(8)
C13 0.0407(8) 0.0601(15) 0.0320(7) -0.0053(8) -0.0015(6) 0.0020(9)
C14 0.0394(9) 0.095(2) 0.0450(9) -0.0191(12) -0.0074(7) 0.0071(12)
C15 0.0422(10) 0.091(2) 0.0828(15) -0.0388(16) 0.0137(10) -0.0267(13)
C16 0.0759(16) 0.0592(19) 0.112(2) -0.0180(16) 0.0373(15) -0.0288(15)
C17 0.0624(12) 0.0438(15) 0.0821(15) -0.0017(11) 0.0185(11) -0.0030(10)

loop_
_atom_type_symbol
_atom_type_description
_atom_type_scat_dispersion_real
_atom_type_scat_dispersion_imag
_atom_type_scat_source
C C 0.0181 0.0091 'International Tables Vol C Tables 4.2.6.8 and 6.1.1.4'
H H 0.0000 0.0000 'International Tables Vol C Tables 4.2.6.8 and 6.1.1.4'
O O 0.0492 0.0322 'International Tables Vol C Tables 4.2.6.8 and 6.1.1.4'

loop_
_geom_angle_atom_site_label_1
_geom_angle_atom_site_label_2
_geom_angle_atom_site_label_3
_geom_angle
C1 O1 H7 107(2)
C7 O3 C8 117.08(18)
O1 C1 C6 108.05(16)
O1 C1 C2 111.10(13)
C6 C1 C2 112.59(14)
O1 C1 H1 108.3
C6 C1 H1 108.3
C2 C1 H1 108.3
C7 C2 C1 110.67(14)
C7 C2 C3 112.59(12)
C1 C2 C3 110.43(12)
C7 C2 H2 107.6
C1 C2 H2 107.6
C3 C2 H2 107.6
C10 C3 C4 111.90(13)
C10 C3 C2 110.77(11)
C4 C3 C2 112.29(14)
C10 C3 H3 107.2
C4 C3 H3 107.2
C2 C3 H3 107.2
C5 C4 C3 112.52(15)
C5 C4 H4A 109.1
C3 C4 H4A 109.1
C5 C4 H4B 109.1
C3 C4 H4B 109.1
H4A C4 H4B 107.8
C4 C5 C6 111.31(14)
C4 C5 H5A 109.4
C6 C5 H5A 109.4
C4 C5 H5B 109.4
C6 C5 H5B 109.4
H5A C5 H5B 108.0
C1 C6 C5 109.84(18)
C1 C6 H6A 109.7
C5 C6 H6A 109.7
C1 C6 H6B 109.7
C5 C6 H6B 109.7
H6A C6 H6B 108.2
O2 C7 O3 122.45(17)
O2 C7 C2 125.91(15)
O3 C7 C2 111.64(16)
O3 C8 C9 112.48(18)
O3 C8 H8A 109.1
C9 C8 H8A 109.1
O3 C8 H8B 109.1
C9 C8 H8B 109.1
H8A C8 H8B 107.8
C8 C9 H9A 109.5
C8 C9 H9B 109.5
H9A C9 H9B 109.5
C8 C9 H9C 109.5
H9A C9 H9C 109.5
H9B C9 H9C 109.5
C3 C10 C11 114.49(12)
C3 C10 H10A 108.6
C11 C10 H10A 108.6
C3 C10 H10B 108.6
C11 C10 H10B 108.6
H10A C10 H10B 107.6
C12 C11 C10 111.46(13)
C12 C11 H11A 109.3
C10 C11 H11A 109.3
C12 C11 H11B 109.3
C10 C11 H11B 109.3
H11A C11 H11B 108.0
C17 C12 C13 117.75(18)
C17 C12 C11 120.87(19)
C13 C12 C11 121.32(19)
C12 C13 C14 120.8(2)
C12 C13 H13 119.6
C14 C13 H13 119.6
C15 C14 C13 120.4(2)
C15 C14 H14 119.8
C13 C14 H14 119.8
C16 C15 C14 119.3(2)
C16 C15 H15 120.4
C14 C15 H15 120.4
C15 C16 C17 120.6(3)
C15 C16 H16 119.7
C17 C16 H16 119.7
C12 C17 C16 121.1(3)
C12 C17 H17 119.5
C16 C17 H17 119.5

loop_
_geom_bond_atom_site_label_1
_geom_bond_atom_site_label_2
_geom_bond_distance
O1 C1 1.4306(18)
O1 H7 0.94(4)
O2 C7 1.201(2)
O3 C7 1.340(2)
O3 C8 1.450(3)
C1 C6 1.512(3)
C1 C2 1.543(2)
C1 H1 1.0000
C2 C7 1.509(3)
C2 C3 1.5493(18)
C2 H2 1.0000
C3 C10 1.531(2)
C3 C4 1.532(3)
C3 H3 1.0000
C4 C5 1.523(2)
C4 H4A 0.9900
C4 H4B 0.9900
C5 C6 1.534(2)
C5 H5A 0.9900
C5 H5B 0.9900
C6 H6A 0.9900
C6 H6B 0.9900
C8 C9 1.496(4)
C8 H8A 0.9900
C8 H8B 0.9900
C9 H9A 0.9800
C9 H9B 0.9800
C9 H9C 0.9800
C10 C11 1.533(2)
C10 H10A 0.9900
C10 H10B 0.9900
C11 C12 1.511(2)
C11 H11A 0.9900
C11 H11B 0.9900
C12 C17 1.380(3)
C12 C13 1.381(3)
C13 C14 1.388(3)
C13 H13 0.9500
C14 C15 1.369(4)
C14 H14 0.9500
C15 C16 1.361(5)
C15 H15 0.9500
C16 C17 1.381(4)
C16 H16 0.9500
C17 H17 0.9500

loop_
_geom_hbond_atom_site_label_D
_geom_hbond_atom_site_label_H
_geom_hbond_atom_site_label_A
_geom_hbond_distance_DH
_geom_hbond_distance_HA
_geom_hbond_distance_DA
_geom_hbond_angle_DHA
_geom_hbond_site_symmetry_A
O1 H7 O1 0.94(4) 1.97(4) 2.8698(10) 160(3) 2_646
C9 H9B O2 0.98 2.66 3.144(3) 110.7 .
C6 H6B O2 0.99 2.56 3.174(3) 119.9 .
C2 H2 O2 1.00 2.65 3.494(3) 142.7 1_545

loop_
_geom_torsion_atom_site_label_1
_geom_torsion_atom_site_label_2
_geom_torsion_atom_site_label_3
_geom_torsion_atom_site_label_4
_geom_torsion
O1 C1 C2 C7 50.9(2)
C6 C1 C2 C7 -70.47(18)
O1 C1 C2 C3 176.24(15)
C6 C1 C2 C3 54.9(2)
C7 C2 C3 C10 -52.2(2)
C1 C2 C3 C10 -176.47(16)
C7 C2 C3 C4 73.70(18)
C1 C2 C3 C4 -50.6(2)
C10 C3 C4 C5 176.86(17)
C2 C3 C4 C5 51.6(2)
C3 C4 C5 C6 -54.7(3)
O1 C1 C6 C5 178.70(16)
C2 C1 C6 C5 -58.2(2)
C4 C5 C6 C1 57.4(3)
C8 O3 C7 O2 -1.4(3)
C8 O3 C7 C2 178.77(15)
C1 C2 C7 O2 74.0(2)
C3 C2 C7 O2 -50.1(2)
C1 C2 C7 O3 -106.22(16)
C3 C2 C7 O3 129.65(15)
C7 O3 C8 C9 -79.2(2)
C4 C3 C10 C11 65.1(2)
C2 C3 C10 C11 -168.76(17)
C3 C10 C11 C12 -178.50(17)
C10 C11 C12 C17 -77.7(2)
C10 C11 C12 C13 99.4(2)
C17 C12 C13 C14 0.4(3)
C11 C12 C13 C14 -176.72(16)
C12 C13 C14 C15 -0.5(3)
C13 C14 C15 C16 0.1(3)
C14 C15 C16 C17 0.2(4)
C13 C12 C17 C16 -0.1(3)
C11 C12 C17 C16 177.1(2)
C15 C16 C17 C12 -0.2(4)
